data_4032271
loop_
_publ_author_name
'Bugaenko, Dmitry I.'
'Yurovskaya, Marina A.'
'Karchava, Alexander V.'

_publ_section_title
;
 Quaternary N-(2-Pyridyl)-DABCO Salts: One-Pot in Situ Formation from
 Pyridine-N-oxides and Reactions with Nucleophiles: A Mild and Selective
 Route to Substituted N-(2-Pyridyl)-N'-ethylpiperazines.
;
_journal_issue 4
_journal_name_full 'The Journal of organic chemistry'
_journal_page_first 2136
_journal_page_last 2149
_journal_paper_doi 10.1021/acs.joc.6b02952
_journal_volume 82
_journal_year 2017
_chemical_formula_moiety 'C15 H19 F3 N4 O2 S'
_chemical_formula_sum 'C15 H19 F3 N4 O2 S'
_chemical_formula_weight 376.40
_space_group_crystal_system monoclinic
_space_group_IT_number 4
_space_group_name_Hall 'P 2yb'
_space_group_name_H-M_alt 'P 1 21 1'
_symmetry_space_group_name_Hall 'P 2yb'
_symmetry_space_group_name_H-M 'P 1 21 1'
_atom_sites_solution_hydrogens geom
_audit_creation_method SHELXL-2014/7
_cell_angle_alpha 90
_cell_angle_beta 100.026(4)
_cell_angle_gamma 90
_cell_formula_units_Z 4
_cell_length_a 11.3760(18)
_cell_length_b 7.9619(13)
_cell_length_c 18.978(3)
_cell_measurement_reflns_used 1763
_cell_measurement_temperature 120(2)
_cell_measurement_theta_max 22.38
_cell_measurement_theta_min 2.18
_cell_volume 1692.7(5)
_computing_cell_refinement 'Bruker SAINT'
_computing_data_collection 'Bruker APEX2'
_computing_data_reduction 'Bruker SAINT'
_computing_molecular_graphics 'Bruker SHELXTL'
_computing_publication_material 'Bruker SHELXTL'
_computing_structure_refinement 'SHELXL-2014/7 (Sheldrick, 2014)'
_computing_structure_solution 'SHELXS-97 (Sheldrick 2008)'
_diffrn_ambient_temperature 120(2)
_diffrn_measured_fraction_theta_full 1.000
_diffrn_measured_fraction_theta_max 1.000
_diffrn_measurement_device_type 'Bruker APEX-II CCD'
_diffrn_measurement_method '\f and \w scans'
_diffrn_radiation_type MoK\a
_diffrn_radiation_wavelength 0.71073
_diffrn_reflns_av_R_equivalents 0.0780
_diffrn_reflns_av_unetI/netI 0.1202
_diffrn_reflns_Laue_measured_fraction_full 1.000
_diffrn_reflns_Laue_measured_fraction_max 1.000
_diffrn_reflns_limit_h_max 14
_diffrn_reflns_limit_h_min -14
_diffrn_reflns_limit_k_max 10
_diffrn_reflns_limit_k_min -10
_diffrn_reflns_limit_l_max 24
_diffrn_reflns_limit_l_min -24
_diffrn_reflns_number 18095
_diffrn_reflns_point_group_measured_fraction_full 1.000
_diffrn_reflns_point_group_measured_fraction_max 1.000
_diffrn_reflns_theta_full 25.242
_diffrn_reflns_theta_max 26.997
_diffrn_reflns_theta_min 1.090
_exptl_absorpt_coefficient_mu 0.240
_exptl_absorpt_correction_T_max 0.986
_exptl_absorpt_correction_T_min 0.876
_exptl_absorpt_correction_type multi-scan
_exptl_absorpt_process_details SADABS
_exptl_crystal_colour colourless
_exptl_crystal_density_diffrn 1.477
_exptl_crystal_description plate
_exptl_crystal_F_000 784
_exptl_crystal_size_max 0.360
_exptl_crystal_size_mid 0.180
_exptl_crystal_size_min 0.060
_refine_diff_density_max 0.404
_refine_diff_density_min -0.270
_refine_diff_density_rms 0.054
_refine_ls_abs_structure_details
; 
 Flack x determined using 1166 quotients [(I+)-(I-)]/[(I+)+(I-)] 
 (Parsons, Flack and Wagner, Acta Cryst. B69 (2013) 249-259). 
;
_refine_ls_abs_structure_Flack 0.12(12)
_refine_ls_extinction_method none
_refine_ls_goodness_of_fit_ref 1.013
_refine_ls_hydrogen_treatment constr
_refine_ls_matrix_type full
_refine_ls_number_parameters 449
_refine_ls_number_reflns 7372
_refine_ls_number_restraints 1
_refine_ls_restrained_S_all 1.013
_refine_ls_R_factor_all 0.1386
_refine_ls_R_factor_gt 0.0713
_refine_ls_shift/su_max 0.000
_refine_ls_shift/su_mean 0.000
_refine_ls_structure_factor_coef Fsqd
_refine_ls_weighting_details 'w=1/[\s^2^(Fo^2^)+(0.0386P)^2^+0.7820P] where P=(Fo^2^+2Fc^2^)/3'
_refine_ls_weighting_scheme calc
_refine_ls_wR_factor_gt 0.1431
_refine_ls_wR_factor_ref 0.1756
_reflns_Friedel_coverage 0.863
_reflns_Friedel_fraction_full 1.000
_reflns_Friedel_fraction_max 1.000
_reflns_number_gt 4111
_reflns_number_total 7372
_reflns_threshold_expression 'I > 2\s(I)'
_cod_data_source_file jo6b02952_si_001.cif
_cod_data_source_block sad
_cod_database_code 4032271
_shelx_shelxl_version_number 2014/7
_shelx_space_group_comment
; 
The symmetry employed for this shelxl refinement is uniquely defined 
by the following loop, which should always be used as a source of 
symmetry information in preference to the above space-group names. 
They are only intended as comments. 
;
_shelx_estimated_absorpt_t_min 0.919
_shelx_estimated_absorpt_t_max 0.986

loop_
_space_group_symop_operation_xyz
'x, y, z'
'-x, y+1/2, -z'

loop_
_atom_site_label
_atom_site_type_symbol
_atom_site_fract_x
_atom_site_fract_y
_atom_site_fract_z
_atom_site_U_iso_or_equiv
_atom_site_adp_type
_atom_site_occupancy
_atom_site_site_symmetry_order
_atom_site_calc_flag
_atom_site_refinement_flags_posn
_atom_site_refinement_flags_adp
_atom_site_refinement_flags_occupancy
_atom_site_disorder_assembly
_atom_site_disorder_group
S1A S 0.84368(19) 0.4601(3) 0.87347(10) 0.0596(6) Uani 1 1 d . . . . .
F1A F 0.3079(7) 0.6172(7) 0.0793(3) 0.109(2) Uani 1 1 d . . . . .
F2A F 0.4327(5) 0.4302(12) 0.0789(2) 0.130(3) Uani 1 1 d . . . . .
F3A F 0.2570(6) 0.3674(9) 0.0823(3) 0.111(2) Uani 1 1 d . . . . .
O1A O 1.0347(5) 0.5333(9) 0.8218(3) 0.076(2) Uani 1 1 d . . . . .
O2A O 0.2785(4) 0.4882(7) 0.2177(2) 0.0499(13) Uani 1 1 d . . . . .
N1A N 0.6845(4) 0.4827(7) 0.6648(2) 0.0302(11) Uani 1 1 d . . . . .
N2A N 0.6384(4) 0.5124(7) 0.5117(3) 0.0302(12) Uani 1 1 d . . . . .
N3A N 0.5022(5) 0.5810(7) 0.4103(3) 0.0366(14) Uani 1 1 d . . . . .
N4A N 0.4795(5) 0.4781(8) 0.2185(3) 0.0428(14) Uani 1 1 d . . . . .
H4A H 0.5329 0.4723 0.1901 0.051 Uiso 1 1 calc R U . . .
C1A C 0.5988(6) 0.6044(9) 0.6288(3) 0.0402(17) Uani 1 1 d . . . . .
H1AA H 0.6393 0.7134 0.6255 0.048 Uiso 1 1 calc R U . . .
H1AB H 0.5347 0.6215 0.6572 0.048 Uiso 1 1 calc R U . . .
C2A C 0.5448(5) 0.5463(10) 0.5550(3) 0.0379(17) Uani 1 1 d . . . . .
H2AA H 0.4979 0.4428 0.5584 0.046 Uiso 1 1 calc R U . . .
H2AB H 0.4899 0.6336 0.5312 0.046 Uiso 1 1 calc R U . . .
C3A C 0.7255(5) 0.3960(8) 0.5482(3) 0.0318(15) Uani 1 1 d . . . . .
H3AA H 0.7906 0.3817 0.5202 0.038 Uiso 1 1 calc R U . . .
H3AB H 0.6874 0.2852 0.5516 0.038 Uiso 1 1 calc R U . . .
C4A C 0.7770(5) 0.4579(9) 0.6224(3) 0.0336(15) Uani 1 1 d . . . . .
H4AA H 0.8356 0.3750 0.6464 0.040 Uiso 1 1 calc R U . . .
H4AB H 0.8195 0.5652 0.6188 0.040 Uiso 1 1 calc R U . . .
C5A C 0.7325(6) 0.5376(9) 0.7375(3) 0.0363(16) Uani 1 1 d . . . . .
H5AA H 0.6663 0.5789 0.7605 0.044 Uiso 1 1 calc R U . . .
H5AB H 0.7883 0.6322 0.7354 0.044 Uiso 1 1 calc R U . . .
C6A C 0.7961(8) 0.4008(10) 0.7817(4) 0.062(2) Uani 1 1 d . . . . .
H6AA H 0.8668 0.3672 0.7611 0.075 Uiso 1 1 calc R U . . .
H6AB H 0.7427 0.3021 0.7796 0.075 Uiso 1 1 calc R U . . .
C7A C 0.9871(7) 0.5353(12) 0.8737(4) 0.056(2) Uani 1 1 d . . . . .
C8A C 1.0429(8) 0.5974(17) 0.9453(4) 0.096(4) Uani 1 1 d . . . . .
H8AA H 1.0695 0.7135 0.9413 0.144 Uiso 1 1 calc R U . . .
H8AB H 1.1116 0.5266 0.9644 0.144 Uiso 1 1 calc R U . . .
H8AC H 0.9845 0.5931 0.9776 0.144 Uiso 1 1 calc R U . . .
C9A C 0.6013(5) 0.4984(8) 0.4386(3) 0.0283(14) Uani 1 1 d . . . . .
C10A C 0.6652(5) 0.4052(8) 0.3946(3) 0.0312(15) Uani 1 1 d . . . . .
H10A H 0.7358 0.3468 0.4148 0.037 Uiso 1 1 calc R U . . .
C11A C 0.6244(5) 0.3999(9) 0.3224(3) 0.0352(15) Uani 1 1 d . . . . .
H11A H 0.6661 0.3368 0.2921 0.042 Uiso 1 1 calc R U . . .
C12A C 0.5218(5) 0.4871(9) 0.2938(3) 0.0368(16) Uani 1 1 d . . . . .
C13A C 0.4638(6) 0.5757(9) 0.3397(3) 0.0395(17) Uani 1 1 d . . . . .
H13A H 0.3935 0.6359 0.3203 0.047 Uiso 1 1 calc R U . . .
C14A C 0.3636(6) 0.4779(9) 0.1881(3) 0.0423(16) Uani 1 1 d . . . . .
C15A C 0.3424(6) 0.4714(11) 0.1067(3) 0.0486(18) Uani 1 1 d . . . . .
S1B S 0.0831(3) 1.0132(6) 0.88028(19) 0.0453(10) Uani 0.5 1 d . . P A 1
F1B F -0.3054(8) 1.0338(12) 0.0873(5) 0.051(2) Uiso 0.5 1 d . . P A 1
F2B F -0.4854(9) 1.0952(12) 0.0905(5) 0.061(3) Uiso 0.5 1 d . . P A 1
F3B F -0.4434(12) 0.8326(17) 0.0790(7) 0.072(4) Uiso 0.5 1 d . . P A 1
O1B O 0.2870(10) 0.9214(15) 0.8387(6) 0.039(3) Uiso 0.5 1 d . . P A 1
O2B O -0.4718(11) 0.891(2) 0.2157(8) 0.075(4) Uani 0.5 1 d . . P A 1
N1B N 0.0107(9) 1.0098(12) 0.6633(5) 0.022(2) Uiso 0.5 1 d . . P A 1
N2B N -0.1104(12) 1.0197(18) 0.5147(8) 0.027(4) Uiso 0.5 1 d . . P A 1
N3B N -0.0950(13) 1.0760(18) 0.3964(10) 0.032(4) Uiso 0.5 1 d . . P A 1
N4B N -0.2787(13) 0.9798(19) 0.2248(7) 0.033(4) Uiso 0.5 1 d . . P A 1
H4B H -0.2249 1.0058 0.1984 0.039 Uiso 0.5 1 calc R U P A 1
C1B C -0.1217(11) 0.9947(19) 0.6425(6) 0.026(3) Uiso 0.5 1 d . . P A 1
H1BA H -0.1587 1.1070 0.6433 0.031 Uiso 0.5 1 calc R U P A 1
H1BB H -0.1532 0.9222 0.6772 0.031 Uiso 0.5 1 calc R U P A 1
C2B C -0.1541(14) 0.919(2) 0.5666(8) 0.036(4) Uiso 0.5 1 d . . P A 1
H2BA H -0.1195 0.8044 0.5665 0.043 Uiso 0.5 1 calc R U P A 1
H2BB H -0.2419 0.9084 0.5535 0.043 Uiso 0.5 1 calc R U P A 1
C3B C 0.0185(11) 1.0536(18) 0.5365(7) 0.028(3) Uiso 0.5 1 d . . P A 1
H3BA H 0.0440 1.1340 0.5024 0.034 Uiso 0.5 1 calc R U P A 1
H3BB H 0.0632 0.9478 0.5339 0.034 Uiso 0.5 1 calc R U P A 1
C4B C 0.0502(11) 1.1247(17) 0.6117(7) 0.025(3) Uiso 0.5 1 d . . P A 1
H4BA H 0.1376 1.1410 0.6240 0.030 Uiso 0.5 1 calc R U P A 1
H4BB H 0.0113 1.2353 0.6139 0.030 Uiso 0.5 1 calc R U P A 1
C5B C 0.0457(12) 1.0716(19) 0.7335(7) 0.033(3) Uiso 0.5 1 d . . P A 1
H5BA H -0.0031 1.1715 0.7400 0.040 Uiso 0.5 1 calc R U P A 1
H5BB H 0.1302 1.1076 0.7400 0.040 Uiso 0.5 1 calc R U P A 1
C6B C 0.0318(12) 0.9399(19) 0.7917(7) 0.039(3) Uiso 0.5 1 d . . P A 1
H6BA H 0.0769 0.8376 0.7835 0.047 Uiso 0.5 1 calc R U P A 1
H6BB H -0.0535 0.9086 0.7869 0.047 Uiso 0.5 1 calc R U P A 1
C7B C 0.2373(18) 0.982(3) 0.8868(11) 0.051(6) Uiso 0.5 1 d . . P A 1
C8B C 0.3074(16) 1.030(2) 0.9622(10) 0.050(5) Uiso 0.5 1 d . . P A 1
H8BA H 0.2643 1.1186 0.9829 0.074 Uiso 0.5 1 calc R U P A 1
H8BB H 0.3871 1.0703 0.9576 0.074 Uiso 0.5 1 calc R U P A 1
H8BC H 0.3148 0.9310 0.9934 0.074 Uiso 0.5 1 calc R U P A 1
C9B C -0.1550(13) 0.995(2) 0.4422(8) 0.022(5) Uiso 0.5 1 d . . P A 1
C10B C -0.2564(17) 0.899(2) 0.4175(11) 0.031(6) Uiso 0.5 1 d . . P A 1
H10B H -0.2943 0.8378 0.4503 0.037 Uiso 0.5 1 calc R U P A 1
C11B C -0.2995(16) 0.893(2) 0.3478(10) 0.027(5) Uiso 0.5 1 d . . P A 1
H11B H -0.3695 0.8301 0.3303 0.033 Uiso 0.5 1 calc R U P A 1
C12B C -0.2407(14) 0.979(2) 0.3014(9) 0.029(5) Uiso 0.5 1 d . . P A 1
C13B C -0.1374(16) 1.060(2) 0.3272(9) 0.031(5) Uiso 0.5 1 d . . P A 1
H13B H -0.0931 1.1068 0.2940 0.038 Uiso 0.5 1 calc R U P A 1
C14B C -0.3842(14) 0.946(2) 0.1920(8) 0.039(4) Uiso 0.5 1 d . . P A 1
C15B C -0.405(3) 0.960(4) 0.1079(16) 0.081(10) Uiso 0.5 1 d . . P A 1
S2' S 0.1391(4) 1.1219(6) 0.8840(2) 0.0547(11) Uani 0.5 1 d . . P B 2
F1' F -0.2842(10) 0.9180(17) 0.0965(7) 0.090(3) Uiso 0.5 1 d . . P B 2
F2' F -0.4094(14) 1.1162(18) 0.0872(8) 0.105(4) Uiso 0.5 1 d . . P B 2
F3' F -0.4620(16) 0.867(2) 0.0968(9) 0.100(6) Uiso 0.5 1 d . . P B 2
O1' O 0.3084(11) 0.9692(18) 0.8407(7) 0.050(4) Uiso 0.5 1 d . . P B 2
O2' O -0.4514(11) 1.029(3) 0.2267(6) 0.078(5) Uani 0.5 1 d . . P B 2
N1' N -0.0326(11) 1.0485(17) 0.6807(6) 0.039(3) Uiso 0.5 1 d . . P B 2
N2' N -0.0976(12) 0.9972(19) 0.5312(7) 0.028(4) Uiso 0.5 1 d . . P B 2
N3' N -0.0747(11) 1.0730(16) 0.4162(7) 0.023(4) Uiso 0.5 1 d . . P B 2
N4' N -0.2493(12) 1.0039(18) 0.2388(8) 0.038(4) Uiso 0.5 1 d . . P B 2
H4' H -0.1914 0.9943 0.2137 0.045 Uiso 0.5 1 calc R U P B 2
C1' C -0.1168(12) 0.920(2) 0.6541(7) 0.032(3) Uiso 0.5 1 d . . P B 2
H1'A H -0.1775 0.9131 0.6855 0.039 Uiso 0.5 1 calc R U P B 2
H1'B H -0.0750 0.8111 0.6561 0.039 Uiso 0.5 1 calc R U P B 2
C2' C -0.1770(12) 0.951(2) 0.5803(7) 0.026(3) Uiso 0.5 1 d . . P B 2
H2'A H -0.2214 0.8488 0.5621 0.031 Uiso 0.5 1 calc R U P B 2
H2'B H -0.2361 1.0426 0.5807 0.031 Uiso 0.5 1 calc R U P B 2
C3' C 0.0015(13) 1.102(2) 0.5601(8) 0.038(4) Uiso 0.5 1 d . . P B 2
H3'A H -0.0256 1.2202 0.5599 0.046 Uiso 0.5 1 calc R U P B 2
H3'B H 0.0631 1.0944 0.5293 0.046 Uiso 0.5 1 calc R U P B 2
C4' C 0.0540(12) 1.053(2) 0.6333(7) 0.032(3) Uiso 0.5 1 d . . P B 2
H4'A H 0.0911 0.9411 0.6323 0.039 Uiso 0.5 1 calc R U P B 2
H4'B H 0.1178 1.1342 0.6523 0.039 Uiso 0.5 1 calc R U P B 2
C5' C 0.0213(12) 1.0148(19) 0.7565(8) 0.036(3) Uiso 0.5 1 d . . P B 2
H5'A H -0.0436 1.0012 0.7847 0.043 Uiso 0.5 1 calc R U P B 2
H5'B H 0.0659 0.9076 0.7590 0.043 Uiso 0.5 1 calc R U P B 2
C6' C 0.1016(14) 1.147(2) 0.7887(8) 0.052(4) Uiso 0.5 1 d . . P B 2
H6'A H 0.0630 1.2576 0.7776 0.062 Uiso 0.5 1 calc R U P B 2
H6'B H 0.1755 1.1445 0.7678 0.062 Uiso 0.5 1 calc R U P B 2
C7' C 0.2678(16) 1.004(2) 0.8933(9) 0.035(5) Uiso 0.5 1 d . . P B 2
C8' C 0.3207(16) 0.961(3) 0.9663(9) 0.051(5) Uiso 0.5 1 d . . P B 2
H8'A H 0.2582 0.9559 0.9958 0.076 Uiso 0.5 1 calc R U P B 2
H8'B H 0.3794 1.0469 0.9855 0.076 Uiso 0.5 1 calc R U P B 2
H8'C H 0.3604 0.8516 0.9670 0.076 Uiso 0.5 1 calc R U P B 2
C9' C -0.1416(14) 0.999(2) 0.4608(10) 0.026(5) Uiso 0.5 1 d . . P B 2
C10' C -0.2499(16) 0.924(2) 0.4300(9) 0.024(5) Uiso 0.5 1 d . . P B 2
H10C H -0.2968 0.8703 0.4603 0.029 Uiso 0.5 1 calc R U P B 2
C11' C -0.2903(18) 0.925(3) 0.3578(11) 0.037(6) Uiso 0.5 1 d . . P B 2
H11C H -0.3646 0.8756 0.3379 0.045 Uiso 0.5 1 calc R U P B 2
C12' C -0.2183(17) 1.003(2) 0.3139(9) 0.028(5) Uiso 0.5 1 d . . P B 2
C13' C -0.1141(13) 1.0783(18) 0.3470(10) 0.026(4) Uiso 0.5 1 d . . P B 2
H13C H -0.0680 1.1376 0.3180 0.031 Uiso 0.5 1 calc R U P B 2
C14' C -0.3627(17) 1.019(2) 0.2025(9) 0.052(5) Uiso 0.5 1 d . . P B 2
C15' C -0.382(2) 0.990(3) 0.1194(12) 0.048(6) Uiso 0.5 1 d . . P B 2

loop_
_atom_site_aniso_label
_atom_site_aniso_U_11
_atom_site_aniso_U_22
_atom_site_aniso_U_33
_atom_site_aniso_U_23
_atom_site_aniso_U_13
_atom_site_aniso_U_12
S1A 0.0721(13) 0.0757(15) 0.0315(9) 0.0014(11) 0.0105(9) -0.0073(13)
F1A 0.201(8) 0.074(4) 0.044(3) 0.011(3) 0.001(4) 0.015(4)
F2A 0.080(4) 0.271(10) 0.038(3) -0.037(4) 0.008(2) 0.050(5)
F3A 0.140(5) 0.138(6) 0.049(3) -0.010(3) 0.000(3) -0.082(5)
O1A 0.062(3) 0.124(6) 0.045(3) 0.018(3) 0.022(3) 0.036(4)
O2A 0.043(3) 0.060(3) 0.047(3) -0.003(3) 0.009(2) 0.008(3)
N1A 0.025(2) 0.034(3) 0.032(3) -0.001(3) 0.008(2) 0.002(3)
N2A 0.028(2) 0.032(3) 0.033(3) 0.007(2) 0.011(2) 0.009(2)
N3A 0.034(3) 0.039(3) 0.037(3) 0.003(3) 0.010(3) 0.011(3)
N4A 0.044(3) 0.054(4) 0.032(3) -0.002(3) 0.013(3) 0.010(3)
C1A 0.036(4) 0.047(5) 0.041(4) -0.004(3) 0.013(3) 0.009(3)
C2A 0.028(3) 0.055(4) 0.032(3) -0.002(3) 0.010(3) 0.016(3)
C3A 0.029(3) 0.032(4) 0.035(3) 0.002(3) 0.008(3) 0.008(3)
C4A 0.028(3) 0.037(4) 0.037(3) 0.002(3) 0.008(3) 0.003(3)
C5A 0.038(4) 0.037(4) 0.037(4) -0.004(3) 0.016(3) -0.003(3)
C6A 0.098(7) 0.048(5) 0.035(4) 0.001(4) -0.002(4) -0.005(5)
C7A 0.051(4) 0.088(7) 0.031(4) 0.004(4) 0.011(3) 0.021(4)
C8A 0.060(6) 0.190(13) 0.039(5) -0.009(6) 0.014(4) -0.006(7)
C9A 0.030(3) 0.023(3) 0.034(3) 0.007(3) 0.011(3) -0.002(3)
C10A 0.027(3) 0.028(3) 0.042(4) 0.004(3) 0.013(3) 0.007(3)
C11A 0.035(4) 0.040(4) 0.034(4) -0.002(3) 0.015(3) 0.006(3)
C12A 0.039(3) 0.042(4) 0.032(3) 0.004(3) 0.013(3) 0.009(4)
C13A 0.041(4) 0.044(4) 0.034(4) 0.005(3) 0.007(3) 0.012(3)
C14A 0.051(4) 0.039(4) 0.038(4) 0.003(4) 0.013(3) 0.010(4)
C15A 0.052(4) 0.057(5) 0.036(4) -0.012(4) 0.007(3) 0.003(4)
S1B 0.0364(19) 0.064(3) 0.037(2) -0.011(2) 0.0116(16) -0.002(2)
O2B 0.046(7) 0.112(12) 0.065(9) 0.017(9) 0.000(6) -0.016(8)
S2' 0.054(3) 0.071(3) 0.038(2) -0.011(2) 0.0046(19) 0.016(2)
O2' 0.037(7) 0.162(16) 0.038(7) 0.005(9) 0.016(6) 0.027(9)

loop_
_atom_type_symbol
_atom_type_description
_atom_type_scat_dispersion_real
_atom_type_scat_dispersion_imag
_atom_type_scat_source
C C 0.0033 0.0016 'International Tables Vol C Tables 4.2.6.8 and 6.1.1.4'
H H 0.0000 0.0000 'International Tables Vol C Tables 4.2.6.8 and 6.1.1.4'
N N 0.0061 0.0033 'International Tables Vol C Tables 4.2.6.8 and 6.1.1.4'
O O 0.0106 0.0060 'International Tables Vol C Tables 4.2.6.8 and 6.1.1.4'
F F 0.0171 0.0103 'International Tables Vol C Tables 4.2.6.8 and 6.1.1.4'
S S 0.1246 0.1234 'International Tables Vol C Tables 4.2.6.8 and 6.1.1.4'

loop_
_geom_angle_atom_site_label_1
_geom_angle_atom_site_label_2
_geom_angle_atom_site_label_3
_geom_angle
C7A S1A C6A 102.6(4)
C4A N1A C1A 108.8(5)
C4A N1A C5A 112.2(4)
C1A N1A C5A 110.8(5)
C9A N2A C3A 119.6(5)
C9A N2A C2A 116.7(5)
C3A N2A C2A 110.6(5)
C9A N3A C13A 119.6(5)
C14A N4A C12A 124.3(5)
C14A N4A H4A 117.9
C12A N4A H4A 117.9
N1A C1A C2A 111.4(5)
N1A C1A H1AA 109.3
C2A C1A H1AA 109.3
N1A C1A H1AB 109.3
C2A C1A H1AB 109.3
H1AA C1A H1AB 108.0
N2A C2A C1A 111.0(5)
N2A C2A H2AA 109.4
C1A C2A H2AA 109.4
N2A C2A H2AB 109.4
C1A C2A H2AB 109.4
H2AA C2A H2AB 108.0
N2A C3A C4A 111.1(5)
N2A C3A H3AA 109.4
C4A C3A H3AA 109.4
N2A C3A H3AB 109.4
C4A C3A H3AB 109.4
H3AA C3A H3AB 108.0
N1A C4A C3A 111.2(5)
N1A C4A H4AA 109.4
C3A C4A H4AA 109.4
N1A C4A H4AB 109.4
C3A C4A H4AB 109.4
H4AA C4A H4AB 108.0
N1A C5A C6A 112.3(6)
N1A C5A H5AA 109.1
C6A C5A H5AA 109.1
N1A C5A H5AB 109.1
C6A C5A H5AB 109.1
H5AA C5A H5AB 107.9
C5A C6A S1A 113.0(6)
C5A C6A H6AA 109.0
S1A C6A H6AA 109.0
C5A C6A H6AB 109.0
S1A C6A H6AB 109.0
H6AA C6A H6AB 107.8
O1A C7A C8A 125.0(8)
O1A C7A S1A 123.3(7)
C8A C7A S1A 111.7(5)
C7A C8A H8AA 109.5
C7A C8A H8AB 109.5
H8AA C8A H8AB 109.5
C7A C8A H8AC 109.5
H8AA C8A H8AC 109.5
H8AB C8A H8AC 109.5
N3A C9A N2A 117.0(5)
N3A C9A C10A 120.5(5)
N2A C9A C10A 122.5(5)
C11A C10A C9A 119.3(6)
C11A C10A H10A 120.3
C9A C10A H10A 120.3
C10A C11A C12A 119.5(6)
C10A C11A H11A 120.2
C12A C11A H11A 120.2
C13A C12A C11A 118.3(6)
C13A C12A N4A 123.0(6)
C11A C12A N4A 118.7(6)
N3A C13A C12A 122.9(6)
N3A C13A H13A 118.6
C12A C13A H13A 118.6
O2A C14A N4A 127.5(6)
O2A C14A C15A 118.5(6)
N4A C14A C15A 113.9(5)
F2A C15A F3A 107.1(7)
F2A C15A F1A 105.7(8)
F3A C15A F1A 105.7(7)
F2A C15A C14A 115.6(6)
F3A C15A C14A 111.2(6)
F1A C15A C14A 111.0(6)
C7B S1B C6B 100.3(8)
C5B N1B C4B 110.2(10)
C5B N1B C1B 112.6(11)
C4B N1B C1B 106.5(9)
C9B N2B C2B 119.4(13)
C9B N2B C3B 118.3(13)
C2B N2B C3B 110.9(14)
C13B N3B C9B 116.8(14)
C14B N4B C12B 125.4(14)
C14B N4B H4B 117.3
C12B N4B H4B 117.3
N1B C1B C2B 110.1(10)
N1B C1B H1BA 109.6
C2B C1B H1BA 109.6
N1B C1B H1BB 109.6
C2B C1B H1BB 109.6
H1BA C1B H1BB 108.1
N2B C2B C1B 111.4(13)
N2B C2B H2BA 109.3
C1B C2B H2BA 109.3
N2B C2B H2BB 109.3
C1B C2B H2BB 109.3
H2BA C2B H2BB 108.0
N2B C3B C4B 113.2(11)
N2B C3B H3BA 108.9
C4B C3B H3BA 108.9
N2B C3B H3BB 108.9
C4B C3B H3BB 108.9
H3BA C3B H3BB 107.8
N1B C4B C3B 110.2(10)
N1B C4B H4BA 109.6
C3B C4B H4BA 109.6
N1B C4B H4BB 109.6
C3B C4B H4BB 109.6
H4BA C4B H4BB 108.1
N1B C5B C6B 112.9(11)
N1B C5B H5BA 109.0
C6B C5B H5BA 109.0
N1B C5B H5BB 109.0
C6B C5B H5BB 109.0
H5BA C5B H5BB 107.8
C5B C6B S1B 113.2(10)
C5B C6B H6BA 108.9
S1B C6B H6BA 108.9
C5B C6B H6BB 108.9
S1B C6B H6BB 108.9
H6BA C6B H6BB 107.8
O1B C7B C8B 122.7(18)
O1B C7B S1B 125.2(16)
C8B C7B S1B 112.0(14)
C7B C8B H8BA 109.5
C7B C8B H8BB 109.5
H8BA C8B H8BB 109.5
C7B C8B H8BC 109.5
H8BA C8B H8BC 109.5
H8BB C8B H8BC 109.5
N3B C9B N2B 115.4(15)
N3B C9B C10B 121.6(16)
N2B C9B C10B 123.0(15)
C11B C10B C9B 119.6(19)
C11B C10B H10B 120.2
C9B C10B H10B 120.2
C10B C11B C12B 118.8(18)
C10B C11B H11B 120.6
C12B C11B H11B 120.6
C13B C12B C11B 119.5(16)
C13B C12B N4B 116.8(15)
C11B C12B N4B 123.5(16)
N3B C13B C12B 123.3(16)
N3B C13B H13B 118.4
C12B C13B H13B 118.4
O2B C14B N4B 129.9(15)
O2B C14B C15B 114.0(18)
N4B C14B C15B 115.9(18)
F3B C15B F1B 119(3)
F3B C15B F2B 111(2)
F1B C15B F2B 98(2)
F3B C15B C14B 112(3)
F1B C15B C14B 109(2)
F2B C15B C14B 105(2)
C7' S2' C6' 102.3(8)
C1' N1' C4' 106.7(12)
C1' N1' C5' 110.5(12)
C4' N1' C5' 113.4(11)
C9' N2' C3' 120.5(14)
C9' N2' C2' 118.3(12)
C3' N2' C2' 115.9(12)
C13' N3' C9' 120.2(14)
C14' N4' C12' 124.2(15)
C14' N4' H4' 117.9
C12' N4' H4' 117.9
N1' C1' C2' 112.9(13)
N1' C1' H1'A 109.0
C2' C1' H1'A 109.0
N1' C1' H1'B 109.0
C2' C1' H1'B 109.0
H1'A C1' H1'B 107.8
N2' C2' C1' 114.4(12)
N2' C2' H2'A 108.6
C1' C2' H2'A 108.6
N2' C2' H2'B 108.6
C1' C2' H2'B 108.6
H2'A C2' H2'B 107.6
N2' C3' C4' 111.9(13)
N2' C3' H3'A 109.2
C4' C3' H3'A 109.2
N2' C3' H3'B 109.2
C4' C3' H3'B 109.2
H3'A C3' H3'B 107.9
N1' C4' C3' 112.8(11)
N1' C4' H4'A 109.0
C3' C4' H4'A 109.0
N1' C4' H4'B 109.0
C3' C4' H4'B 109.0
H4'A C4' H4'B 107.8
C6' C5' N1' 113.5(14)
C6' C5' H5'A 108.9
N1' C5' H5'A 108.9
C6' C5' H5'B 108.9
N1' C5' H5'B 108.9
H5'A C5' H5'B 107.7
C5' C6' S2' 111.4(12)
C5' C6' H6'A 109.4
S2' C6' H6'A 109.4
C5' C6' H6'B 109.4
S2' C6' H6'B 109.4
H6'A C6' H6'B 108.0
O1' C7' C8' 125.7(17)
O1' C7' S2' 118.8(14)
C8' C7' S2' 115.4(13)
C7' C8' H8'A 109.5
C7' C8' H8'B 109.5
H8'A C8' H8'B 109.5
C7' C8' H8'C 109.5
H8'A C8' H8'C 109.5
H8'B C8' H8'C 109.5
N2' C9' N3' 117.9(15)
N2' C9' C10' 124.0(15)
N3' C9' C10' 118.0(17)
C11' C10' C9' 122.1(18)
C11' C10' H10C 118.9
C9' C10' H10C 118.9
C10' C11' C12' 117.9(18)
C10' C11' H11C 121.1
C12' C11' H11C 121.1
C13' C12' C11' 117.7(16)
C13' C12' N4' 120.2(17)
C11' C12' N4' 122.2(18)
N3' C13' C12' 124.0(16)
N3' C13' H13C 118.0
C12' C13' H13C 118.0
O2' C14' N4' 127.5(16)
O2' C14' C15' 115.0(17)
N4' C14' C15' 116.7(16)
F2' C15' F3' 110.1(19)
F2' C15' F1' 110.1(19)
F3' C15' F1' 97.7(16)
F2' C15' C14' 112(2)
F3' C15' C14' 112.9(18)
F1' C15' C14' 113.4(17)

loop_
_geom_bond_atom_site_label_1
_geom_bond_atom_site_label_2
_geom_bond_distance
S1A C7A 1.737(9)
S1A C6A 1.795(7)
F1A C15A 1.305(9)
F2A C15A 1.277(8)
F3A C15A 1.299(9)
O1A C7A 1.205(8)
O2A C14A 1.204(7)
N1A C4A 1.446(7)
N1A C1A 1.457(8)
N1A C5A 1.459(8)
N2A C9A 1.383(7)
N2A C3A 1.442(7)
N2A C2A 1.478(7)
N3A C9A 1.334(7)
N3A C13A 1.336(8)
N4A C14A 1.344(8)
N4A C12A 1.429(7)
N4A H4A 0.8800
C1A C2A 1.501(9)
C1A H1AA 0.9900
C1A H1AB 0.9900
C2A H2AA 0.9900
C2A H2AB 0.9900
C3A C4A 1.511(8)
C3A H3AA 0.9900
C3A H3AB 0.9900
C4A H4AA 0.9900
C4A H4AB 0.9900
C5A C6A 1.483(10)
C5A H5AA 0.9900
C5A H5AB 0.9900
C6A H6AA 0.9900
C6A H6AB 0.9900
C7A C8A 1.481(11)
C8A H8AA 0.9800
C8A H8AB 0.9800
C8A H8AC 0.9800
C9A C10A 1.410(8)
C10A C11A 1.368(8)
C10A H10A 0.9500
C11A C12A 1.385(8)
C11A H11A 0.9500
C12A C13A 1.375(9)
C13A H13A 0.9500
C14A C15A 1.521(9)
S1B C7B 1.76(2)
S1B C6B 1.779(13)
F1B C15B 1.39(4)
F2B C15B 1.42(3)
F3B C15B 1.20(4)
O1B C7B 1.25(2)
O2B C14B 1.241(19)
N1B C5B 1.411(16)
N1B C4B 1.467(16)
N1B C1B 1.494(15)
N2B C9B 1.40(2)
N2B C2B 1.43(2)
N2B C3B 1.477(18)
N3B C13B 1.32(2)
N3B C9B 1.36(2)
N4B C14B 1.28(2)
N4B C12B 1.44(2)
N4B H4B 0.8800
C1B C2B 1.547(19)
C1B H1BA 0.9900
C1B H1BB 0.9900
C2B H2BA 0.9900
C2B H2BB 0.9900
C3B C4B 1.519(17)
C3B H3BA 0.9900
C3B H3BB 0.9900
C4B H4BA 0.9900
C4B H4BB 0.9900
C5B C6B 1.550(18)
C5B H5BA 0.9900
C5B H5BB 0.9900
C6B H6BA 0.9900
C6B H6BB 0.9900
C7B C8B 1.56(3)
C8B H8BA 0.9800
C8B H8BB 0.9800
C8B H8BC 0.9800
C9B C10B 1.40(2)
C10B C11B 1.33(3)
C10B H10B 0.9500
C11B C12B 1.38(3)
C11B H11B 0.9500
C12B C13B 1.35(2)
C13B H13B 0.9500
C14B C15B 1.58(3)
S2' C7' 1.724(18)
S2' C6' 1.796(15)
F1' C15' 1.39(2)
F2' C15' 1.19(2)
F3' C15' 1.36(3)
O1' C7' 1.202(19)
O2' C14' 1.18(2)
N1' C1' 1.429(18)
N1' C4' 1.445(17)
N1' C5' 1.486(18)
N2' C9' 1.34(2)
N2' C3' 1.43(2)
N2' C2' 1.453(18)
N3' C13' 1.31(2)
N3' C9' 1.37(2)
N4' C14' 1.36(2)
N4' C12' 1.41(2)
N4' H4' 0.8800
C1' C2' 1.468(18)
C1' H1'A 0.9900
C1' H1'B 0.9900
C2' H2'A 0.9900
C2' H2'B 0.9900
C3' C4' 1.46(2)
C3' H3'A 0.9900
C3' H3'B 0.9900
C4' H4'A 0.9900
C4' H4'B 0.9900
C5' C6' 1.46(2)
C5' H5'A 0.9900
C5' H5'B 0.9900
C6' H6'A 0.9900
C6' H6'B 0.9900
C7' C8' 1.45(2)
C8' H8'A 0.9800
C8' H8'B 0.9800
C8' H8'C 0.9800
C9' C10' 1.40(2)
C10' C11' 1.37(3)
C10' H10C 0.9500
C11' C12' 1.41(3)
C11' H11C 0.9500
C12' C13' 1.38(2)
C13' H13C 0.9500
C14' C15' 1.57(3)

loop_
_geom_hbond_atom_site_label_D
_geom_hbond_atom_site_label_H
_geom_hbond_atom_site_label_A
_geom_hbond_distance_DH
_geom_hbond_distance_HA
_geom_hbond_distance_DA
_geom_hbond_angle_DHA
_geom_hbond_site_symmetry_A
_geom_hbond_publ_flag
N4A H4A O1B 0.8800 2.2500 3.073(13) 156.00 2_646 yes
N4A H4A O1' 0.8800 1.9900 2.834(14) 160.00 2_646 yes
N4B H4B O1A 0.8800 2.2700 3.086(16) 154.00 2_656 yes
N4' H4' O1A 0.8800 2.0400 2.884(15) 161.00 2_656 yes

loop_
_geom_torsion_atom_site_label_1
_geom_torsion_atom_site_label_2
_geom_torsion_atom_site_label_3
_geom_torsion_atom_site_label_4
_geom_torsion
C4A N1A C1A C2A 58.5(7)
C5A N1A C1A C2A -177.7(5)
C9A N2A C2A C1A -164.6(6)
C3A N2A C2A C1A 54.2(7)
N1A C1A C2A N2A -56.6(7)
C9A N2A C3A C4A 165.4(5)
C2A N2A C3A C4A -54.7(7)
C1A N1A C4A C3A -58.8(7)
C5A N1A C4A C3A 178.2(6)
N2A C3A C4A N1A 58.3(7)
C4A N1A C5A C6A -72.3(7)
C1A N1A C5A C6A 165.9(6)
N1A C5A C6A S1A -174.5(5)
C7A S1A C6A C5A -91.9(7)
C6A S1A C7A O1A -3.1(9)
C6A S1A C7A C8A 178.1(7)
C13A N3A C9A N2A 178.2(6)
C13A N3A C9A C10A -0.3(9)
C3A N2A C9A N3A 164.6(5)
C2A N2A C9A N3A 27.1(8)
C3A N2A C9A C10A -16.8(9)
C2A N2A C9A C10A -154.4(6)
N3A C9A C10A C11A -0.2(9)
N2A C9A C10A C11A -178.7(6)
C9A C10A C11A C12A 0.6(10)
C10A C11A C12A C13A -0.4(10)
C10A C11A C12A N4A -179.1(6)
C14A N4A C12A C13A -33.6(12)
C14A N4A C12A C11A 145.0(7)
C9A N3A C13A C12A 0.5(11)
C11A C12A C13A N3A -0.1(11)
N4A C12A C13A N3A 178.5(7)
C12A N4A C14A O2A 1.5(13)
C12A N4A C14A C15A 178.7(7)
O2A C14A C15A F2A -167.8(8)
N4A C14A C15A F2A 14.8(11)
O2A C14A C15A F3A -45.5(10)
N4A C14A C15A F3A 137.1(7)
O2A C14A C15A F1A 71.8(10)
N4A C14A C15A F1A -105.6(8)
C5B N1B C1B C2B -177.3(12)
C4B N1B C1B C2B 61.9(14)
C9B N2B C2B C1B -164.3(13)
C3B N2B C2B C1B 52.7(17)
N1B C1B C2B N2B -59.4(17)
C9B N2B C3B C4B 164.1(13)
C2B N2B C3B C4B -52.4(16)
C5B N1B C4B C3B 176.9(11)
C1B N1B C4B C3B -60.7(13)
N2B C3B C4B N1B 57.3(16)
C4B N1B C5B C6B -167.5(11)
C1B N1B C5B C6B 73.7(13)
N1B C5B C6B S1B 176.9(9)
C7B S1B C6B C5B -80.6(12)
C6B S1B C7B O1B -1(2)
C6B S1B C7B C8B -177.8(14)
C13B N3B C9B N2B -177.9(14)
C13B N3B C9B C10B 0(2)
C2B N2B C9B N3B -169.4(14)
C3B N2B C9B N3B -29(2)
C2B N2B C9B C10B 12(2)
C3B N2B C9B C10B 152.9(15)
N3B C9B C10B C11B -4(3)
N2B C9B C10B C11B 174.3(17)
C9B C10B C11B C12B 2(3)
C10B C11B C12B C13B 4(3)
C10B C11B C12B N4B 179.2(17)
C14B N4B C12B C13B -163.1(17)
C14B N4B C12B C11B 21(3)
C9B N3B C13B C12B 5(2)
C11B C12B C13B N3B -8(3)
N4B C12B C13B N3B 176.7(15)
C12B N4B C14B O2B -7(3)
C12B N4B C14B C15B 178.3(19)
O2B C14B C15B F3B -51(3)
N4B C14B C15B F3B 125(2)
O2B C14B C15B F1B 175(2)
N4B C14B C15B F1B -9(3)
O2B C14B C15B F2B 71(3)
N4B C14B C15B F2B -114(2)
C4' N1' C1' C2' -59.0(16)
C5' N1' C1' C2' 177.3(12)
C9' N2' C2' C1' 168.5(15)
C3' N2' C2' C1' -37(2)
N1' C1' C2' N2' 47.3(19)
C9' N2' C3' C4' -166.2(14)
C2' N2' C3' C4' 39.9(19)
C1' N1' C4' C3' 63.4(17)
C5' N1' C4' C3' -174.7(13)
N2' C3' C4' N1' -54.4(18)
C1' N1' C5' C6' -175.7(13)
C4' N1' C5' C6' 64.6(17)
N1' C5' C6' S2' 167.9(10)
C7' S2' C6' C5' 91.9(13)
C6' S2' C7' O1' 3.1(19)
C6' S2' C7' C8' -179.7(14)
C3' N2' C9' N3' 14(2)
C2' N2' C9' N3' 167.3(14)
C3' N2' C9' C10' -168.3(16)
C2' N2' C9' C10' -15(3)
C13' N3' C9' N2' -179.7(14)
C13' N3' C9' C10' 2(2)
N2' C9' C10' C11' -178.6(18)
N3' C9' C10' C11' -1(3)
C9' C10' C11' C12' 1(3)
C10' C11' C12' C13' -3(3)
C10' C11' C12' N4' 176.8(16)
C14' N4' C12' C13' -143.8(18)
C14' N4' C12' C11' 37(3)
C9' N3' C13' C12' -4(2)
C11' C12' C13' N3' 4(2)
N4' C12' C13' N3' -175.1(14)
C12' N4' C14' O2' -2(3)
C12' N4' C14' C15' -171.2(17)
O2' C14' C15' F2' 77(3)
N4' C14' C15' F2' -112(2)
O2' C14' C15' F3' -47(3)
N4' C14' C15' F3' 123.3(18)
O2' C14' C15' F1' -157(2)
N4' C14' C15' F1' 13(3)
